data_4349203
loop_
_publ_author_name
'Seki, Tomohiro'
'Jin, Mingoo'
'Ito, Hajime'

_publ_section_title
;
 Introduction of a Biphenyl Moiety for a Solvent-Responsive Aryl Gold(I)
 Isocyanide Complex with Mechanical Reactivation.
;
_journal_issue 23
_journal_name_full 'Inorganic chemistry'
_journal_page_first 12309
_journal_page_last 12320
_journal_paper_doi 10.1021/acs.inorgchem.6b02107
_journal_volume 55
_journal_year 2016
_chemical_formula_moiety 'C27 H19 Au2 Cl3 N2'
_chemical_formula_sum 'C27 H19 Au2 Cl3 N2'
_chemical_formula_weight 871.75
_space_group_crystal_system orthorhombic
_space_group_IT_number 60
_space_group_name_Hall '-P 2n 2ab'
_space_group_name_H-M_alt 'P b c n'
_atom_sites_solution_hydrogens geom
_atom_sites_solution_primary direct
_atom_sites_solution_secondary difmap
_cell_angle_alpha 90.0000
_cell_angle_beta 90.0000
_cell_angle_gamma 90.0000
_cell_formula_units_Z 8
_cell_length_a 15.6589(7)
_cell_length_b 21.6542(10)
_cell_length_c 15.3795(6)
_cell_measurement_reflns_used 46482
_cell_measurement_temperature 123
_cell_measurement_theta_max 27.51
_cell_measurement_theta_min 3.06
_cell_volume 5214.9(4)
_computing_cell_refinement 'RAPID AUTO'
_computing_data_collection 'RAPID AUTO (Rigaku, ????)'
_computing_data_reduction 'RAPID AUTO'
_computing_molecular_graphics 'CrystalStructure 4.2.2'
_computing_publication_material 'CrystalStructure 4.2.2 (Rigaku, 2016)'
_computing_structure_refinement 'SHELXL Version 2014/7 (Sheldrick, 2008)'
_computing_structure_solution 'SHELXS97 (Sheldrick, 2008)'
_diffrn_ambient_temperature 123
_diffrn_detector_area_resol_mean 10.000
_diffrn_measured_fraction_theta_full 0.998
_diffrn_measured_fraction_theta_max 0.998
_diffrn_measurement_device_type 'Rigaku R-AXIS RAPID'
_diffrn_measurement_method \w
_diffrn_radiation_type 'Mo K\a'
_diffrn_radiation_wavelength 0.71075
_diffrn_reflns_av_R_equivalents 0.0966
_diffrn_reflns_Laue_measured_fraction_full 0.998
_diffrn_reflns_Laue_measured_fraction_max 0.998
_diffrn_reflns_limit_h_max 20
_diffrn_reflns_limit_h_min -20
_diffrn_reflns_limit_k_max 28
_diffrn_reflns_limit_k_min -28
_diffrn_reflns_limit_l_max 19
_diffrn_reflns_limit_l_min -19
_diffrn_reflns_number 77894
_diffrn_reflns_point_group_measured_fraction_full 0.998
_diffrn_reflns_point_group_measured_fraction_max 0.998
_diffrn_reflns_theta_full 25.242
_diffrn_reflns_theta_max 27.485
_diffrn_reflns_theta_min 3.067
_diffrn_standards_number 0
_exptl_absorpt_coefficient_mu 11.605
_exptl_absorpt_correction_T_max 0.651
_exptl_absorpt_correction_T_min 0.430
_exptl_absorpt_correction_type multi-scan
_exptl_absorpt_process_details 'ABSCOR (Rigaku, 1995)'
_exptl_crystal_colour blue
_exptl_crystal_density_diffrn 2.221
_exptl_crystal_density_method 'not measured'
_exptl_crystal_description needle
_exptl_crystal_F_000 3232.00
_exptl_crystal_size_max 0.577
_exptl_crystal_size_mid 0.079
_exptl_crystal_size_min 0.037
_refine_diff_density_max 1.79
_refine_diff_density_min -1.36
_refine_ls_extinction_method none
_refine_ls_goodness_of_fit_ref 1.011
_refine_ls_hydrogen_treatment constr
_refine_ls_number_parameters 307
_refine_ls_number_reflns 5972
_refine_ls_number_restraints 180
_refine_ls_R_factor_all 0.0540
_refine_ls_R_factor_gt 0.0362
_refine_ls_shift/su_max 0.002
_refine_ls_structure_factor_coef Fsqd
_refine_ls_weighting_details 'w = 1/[\s^2^(Fo^2^)+(0.0562P)^2^] where P=(Fo^2^+2Fc^2^)/3'
_refine_ls_weighting_scheme calc
_refine_ls_wR_factor_gt 0.0887
_refine_ls_wR_factor_ref 0.0972
_reflns_Friedel_coverage 0.000
_reflns_number_gt 4599
_reflns_number_total 5972
_reflns_threshold_expression F^2^>2.0\s(F^2^)
_cod_data_source_file 3-CHCl3.cif
_cod_data_source_block MIN-163
_cod_database_code 4349203

loop_
_space_group_symop_id
_space_group_symop_operation_xyz
1 +X,+Y,+Z
2 1/2-X,1/2-Y,1/2+Z
3 1/2+X,1/2-Y,-Z
4 -X,+Y,1/2-Z
5 -X,-Y,-Z
6 -1/2+X,-1/2+Y,-1/2-Z
7 -1/2-X,-1/2+Y,+Z
8 +X,-Y,-1/2+Z

loop_
_atom_site_label
_atom_site_type_symbol
_atom_site_fract_x
_atom_site_fract_y
_atom_site_fract_z
_atom_site_U_iso_or_equiv
_atom_site_adp_type
_atom_site_occupancy
_atom_site_site_symmetry_order
_atom_site_calc_flag
_atom_site_refinement_flags_posn
_atom_site_refinement_flags_adp
Au1 Au 0.39707(2) 0.43724(2) 0.73069(2) 0.02560(9) Uani 1 1 d . .
Au2 Au 0.68545(2) 0.30649(2) 0.73858(2) 0.02717(9) Uani 1 1 d . .
Cl32 Cl 0.65723(13) 0.03090(10) 0.81064(12) 0.0465(5) Uani 1 1 d . .
Cl33 Cl 0.56192(15) 0.05143(18) 0.65241(15) 0.0905(11) Uani 1 1 d . .
Cl34 Cl 0.68419(17) 0.14219(10) 0.71059(14) 0.0606(6) Uani 1 1 d . .
N3 N 0.4834(3) 0.3914(3) 0.5593(3) 0.0258(11) Uani 1 1 d . .
N18 N 0.5341(3) 0.2666(2) 0.6181(3) 0.0241(11) Uani 1 1 d . .
C4 C 0.4510(4) 0.4070(3) 0.6215(4) 0.0256(13) Uani 1 1 d . .
C5 C 0.5261(4) 0.3755(3) 0.4815(4) 0.0258(13) Uani 1 1 d . U
C6 C 0.5786(4) 0.4196(3) 0.4440(4) 0.0291(14) Uani 1 1 d . U
H6 H 0.5868 0.4585 0.4713 0.035 Uiso 1 1 calc R U
C7 C 0.6187(4) 0.4062(3) 0.3667(4) 0.0336(15) Uani 1 1 d . U
H7 H 0.6541 0.4362 0.3395 0.040 Uiso 1 1 calc R U
C8 C 0.6072(5) 0.3487(4) 0.3286(4) 0.0376(17) Uani 1 1 d . U
H8 H 0.6358 0.3392 0.2758 0.045 Uiso 1 1 calc R U
C9 C 0.5550(5) 0.3053(3) 0.3665(4) 0.0324(14) Uani 1 1 d . U
H9 H 0.5474 0.2664 0.3389 0.039 Uiso 1 1 calc R U
C10 C 0.5131(4) 0.3172(3) 0.4444(4) 0.0257(13) Uani 1 1 d . U
C11 C 0.3438(4) 0.4752(3) 0.8404(4) 0.0227(13) Uani 1 1 d . U
C12 C 0.2791(4) 0.4447(3) 0.8871(4) 0.0296(14) Uani 1 1 d . U
H12 H 0.2614 0.4047 0.8694 0.035 Uiso 1 1 calc R U
C13 C 0.2405(5) 0.4723(3) 0.9585(4) 0.0353(16) Uani 1 1 d . U
H13 H 0.1970 0.4506 0.9889 0.042 Uiso 1 1 calc R U
C14 C 0.2638(5) 0.5298(3) 0.9861(4) 0.0325(15) Uani 1 1 d . U
H14 H 0.2378 0.5478 1.0358 0.039 Uiso 1 1 calc R U
C15 C 0.3265(4) 0.5613(3) 0.9400(4) 0.0334(16) Uani 1 1 d . U
H15 H 0.3425 0.6018 0.9572 0.040 Uiso 1 1 calc R U
C16 C 0.3660(4) 0.5337(3) 0.8683(4) 0.0286(14) Uani 1 1 d . U
H16 H 0.4093 0.5557 0.8381 0.034 Uiso 1 1 calc R U
C17 C 0.5893(4) 0.2820(3) 0.6610(4) 0.0276(14) Uani 1 1 d . .
C19 C 0.4657(4) 0.2464(3) 0.5660(4) 0.0247(13) Uani 1 1 d . U
C20 C 0.4132(5) 0.2010(3) 0.5998(4) 0.0315(14) Uani 1 1 d . U
H20 H 0.4229 0.1848 0.6563 0.038 Uiso 1 1 calc R U
C21 C 0.3461(5) 0.1798(3) 0.5492(5) 0.0413(17) Uani 1 1 d . U
H21 H 0.3081 0.1496 0.5718 0.050 Uiso 1 1 calc R U
C22 C 0.3347(5) 0.2021(4) 0.4671(5) 0.0422(17) Uani 1 1 d . U
H22 H 0.2888 0.1869 0.4327 0.051 Uiso 1 1 calc R U
C23 C 0.7878(4) 0.3279(3) 0.8193(4) 0.0233(12) Uani 1 1 d . U
C24 C 0.7814(5) 0.3162(3) 0.9055(5) 0.0403(17) Uani 1 1 d . U
H24 H 0.7315 0.2969 0.9277 0.048 Uiso 1 1 calc R U
C25 C 0.8479(6) 0.3324(4) 0.9622(5) 0.0481(19) Uani 1 1 d . U
H25 H 0.8425 0.3239 1.0226 0.058 Uiso 1 1 calc R U
C26 C 0.9193(5) 0.3598(4) 0.9325(5) 0.0478(19) Uani 1 1 d . U
H26 H 0.9646 0.3703 0.9709 0.057 Uiso 1 1 calc R U
C27 C 0.9250(6) 0.3722(4) 0.8436(6) 0.0499(19) Uani 1 1 d . U
H27 H 0.9746 0.3916 0.8210 0.060 Uiso 1 1 calc R U
C28 C 0.8582(5) 0.3564(4) 0.7877(5) 0.0472(19) Uani 1 1 d . U
H28 H 0.8623 0.3656 0.7275 0.057 Uiso 1 1 calc R U
C29 C 0.3886(4) 0.2466(3) 0.4329(4) 0.0334(15) Uani 1 1 d . U
H29 H 0.3799 0.2607 0.3751 0.040 Uiso 1 1 calc R U
C30 C 0.4555(4) 0.2710(3) 0.4822(4) 0.0276(13) Uani 1 1 d . U
C31 C 0.6583(5) 0.0621(4) 0.7043(5) 0.0391(17) Uani 1 1 d . .
H31 H 0.7038 0.0407 0.6700 0.047 Uiso 1 1 calc R U

loop_
_atom_site_aniso_label
_atom_site_aniso_U_11
_atom_site_aniso_U_22
_atom_site_aniso_U_33
_atom_site_aniso_U_23
_atom_site_aniso_U_13
_atom_site_aniso_U_12
Au1 0.02913(15) 0.02345(14) 0.02423(14) -0.00051(9) 0.00053(9) 0.00206(10)
Au2 0.03002(15) 0.02443(14) 0.02706(14) 0.00229(9) -0.00249(9) 0.00063(10)
Cl32 0.0431(11) 0.0538(12) 0.0426(10) 0.0083(9) -0.0018(8) 0.0018(9)
Cl33 0.0369(12) 0.188(3) 0.0462(12) 0.0144(16) -0.0050(10) -0.0099(17)
Cl34 0.0921(18) 0.0451(12) 0.0446(11) 0.0030(9) 0.0181(11) 0.0226(12)
N3 0.026(3) 0.024(3) 0.027(3) 0.003(2) -0.002(2) -0.003(2)
N18 0.030(3) 0.022(3) 0.020(2) 0.001(2) 0.002(2) 0.000(2)
C4 0.020(3) 0.027(3) 0.029(3) 0.001(3) -0.002(3) -0.002(3)
C5 0.027(3) 0.026(3) 0.025(3) 0.004(2) 0.004(2) 0.006(3)
C6 0.030(4) 0.025(3) 0.032(3) 0.006(3) -0.004(3) -0.002(3)
C7 0.039(4) 0.031(4) 0.030(3) 0.009(3) 0.002(3) -0.002(3)
C8 0.051(5) 0.038(4) 0.024(3) -0.001(3) 0.014(3) -0.004(3)
C9 0.043(4) 0.026(3) 0.027(3) 0.000(3) 0.001(3) 0.003(3)
C10 0.029(3) 0.024(3) 0.025(3) 0.002(2) -0.001(2) -0.004(3)
C11 0.020(3) 0.026(3) 0.023(3) 0.000(2) -0.001(2) 0.009(2)
C12 0.037(4) 0.019(3) 0.033(3) 0.001(3) 0.003(3) 0.005(3)
C13 0.040(4) 0.033(4) 0.032(3) 0.006(3) 0.010(3) 0.003(3)
C14 0.041(4) 0.031(4) 0.026(3) 0.003(3) 0.000(3) 0.010(3)
C15 0.036(4) 0.029(4) 0.035(4) -0.010(3) -0.005(3) 0.005(3)
C16 0.028(3) 0.031(4) 0.027(3) 0.000(3) -0.003(3) 0.004(3)
C17 0.036(4) 0.023(3) 0.023(3) 0.004(3) 0.002(3) 0.002(3)
C19 0.025(3) 0.022(3) 0.027(3) -0.004(2) 0.001(2) 0.001(3)
C20 0.040(4) 0.024(3) 0.030(3) 0.002(3) 0.002(3) -0.003(3)
C21 0.048(4) 0.021(4) 0.055(4) 0.001(3) 0.004(3) -0.013(3)
C22 0.045(4) 0.035(4) 0.046(4) -0.011(3) -0.005(3) -0.015(3)
C23 0.024(3) 0.012(3) 0.033(3) -0.005(2) -0.002(2) 0.006(2)
C24 0.038(4) 0.042(4) 0.041(4) 0.000(3) 0.003(3) 0.003(3)
C25 0.059(5) 0.045(5) 0.040(4) -0.014(3) -0.011(3) 0.015(4)
C26 0.045(4) 0.048(5) 0.050(4) -0.013(4) -0.020(3) 0.016(4)
C27 0.041(4) 0.047(5) 0.062(5) 0.000(4) -0.016(4) -0.002(4)
C28 0.047(5) 0.058(5) 0.036(4) 0.006(4) -0.011(3) 0.000(4)
C29 0.041(4) 0.032(4) 0.027(3) -0.004(3) -0.003(3) -0.006(3)
C30 0.035(4) 0.018(3) 0.029(3) 0.000(2) -0.003(3) 0.000(3)
C31 0.035(4) 0.050(5) 0.033(4) -0.001(3) 0.002(3) 0.002(3)

loop_
_atom_type_symbol
_atom_type_description
_atom_type_scat_dispersion_real
_atom_type_scat_dispersion_imag
_atom_type_scat_source
C C 0.0033 0.0016
;
International Tables for Crystallography
(Vol. C, Tables 4.2.6.8 and 6.1.1.4)
;
H H 0.0000 0.0000
;
International Tables for Crystallography
(Vol. C, Table 6.1.1.4)
;
Au Au -2.0133 8.8022
;
International Tables for Crystallography
(Vol. C, Tables 4.2.6.8 and 6.1.1.4)
;
N N 0.0061 0.0033
;
International Tables for Crystallography
(Vol. C, Tables 4.2.6.8 and 6.1.1.4)
;
Cl Cl 0.1484 0.1585
;
International Tables for Crystallography
(Vol. C, Tables 4.2.6.8 and 6.1.1.4)
;

loop_
_geom_angle_atom_site_label_1
_geom_angle_atom_site_label_2
_geom_angle_atom_site_label_3
_geom_angle
_geom_angle_site_symmetry_1
_geom_angle_site_symmetry_3
C4 Au1 C11 175.6(3) . .
C4 Au1 Au2 90.27(18) . 4_656
C11 Au1 Au2 93.99(18) . 4_656
C4 Au1 Au1 74.67(17) . 4_656
C11 Au1 Au1 104.51(17) . 4_656
Au2 Au1 Au1 112.114(7) 4_656 4_656
C17 Au2 C23 177.4(2) . .
C17 Au2 Au1 91.07(19) . 4_656
C23 Au2 Au1 91.50(15) . 4_656
C4 N3 C5 176.6(7) . .
C17 N18 C19 178.9(6) . .
N3 C4 Au1 177.7(6) . .
C6 C5 C10 122.6(6) . .
C6 C5 N3 117.7(6) . .
C10 C5 N3 119.7(6) . .
C7 C6 C5 119.0(6) . .
C7 C6 H6 120.5 . .
C5 C6 H6 120.5 . .
C6 C7 C8 119.6(6) . .
C6 C7 H7 120.2 . .
C8 C7 H7 120.2 . .
C9 C8 C7 120.8(6) . .
C9 C8 H8 119.6 . .
C7 C8 H8 119.6 . .
C8 C9 C10 121.2(6) . .
C8 C9 H9 119.4 . .
C10 C9 H9 119.4 . .
C9 C10 C5 116.7(6) . .
C9 C10 C30 120.3(6) . .
C5 C10 C30 122.9(6) . .
C16 C11 C12 116.9(6) . .
C16 C11 Au1 121.3(5) . .
C12 C11 Au1 121.7(5) . .
C13 C12 C11 121.1(6) . .
C13 C12 H12 119.4 . .
C11 C12 H12 119.4 . .
C14 C13 C12 121.4(7) . .
C14 C13 H13 119.3 . .
C12 C13 H13 119.3 . .
C13 C14 C15 118.5(6) . .
C13 C14 H14 120.7 . .
C15 C14 H14 120.7 . .
C14 C15 C16 120.3(7) . .
C14 C15 H15 119.8 . .
C16 C15 H15 119.8 . .
C11 C16 C15 121.7(7) . .
C11 C16 H16 119.2 . .
C15 C16 H16 119.2 . .
N18 C17 Au2 178.1(6) . .
C20 C19 C30 123.2(6) . .
C20 C19 N18 117.3(6) . .
C30 C19 N18 119.5(6) . .
C19 C20 C21 118.4(6) . .
C19 C20 H20 120.8 . .
C21 C20 H20 120.8 . .
C22 C21 C20 120.1(7) . .
C22 C21 H21 119.9 . .
C20 C21 H21 119.9 . .
C21 C22 C29 121.2(7) . .
C21 C22 H22 119.4 . .
C29 C22 H22 119.4 . .
C24 C23 C28 119.9(6) . .
C24 C23 Au2 119.0(5) . .
C28 C23 Au2 121.0(5) . .
C23 C24 C25 120.5(7) . .
C23 C24 H24 119.8 . .
C25 C24 H24 119.8 . .
C26 C25 C24 121.0(8) . .
C26 C25 H25 119.5 . .
C24 C25 H25 119.5 . .
C25 C26 C27 118.1(7) . .
C25 C26 H26 121.0 . .
C27 C26 H26 121.0 . .
C26 C27 C28 120.6(8) . .
C26 C27 H27 119.7 . .
C28 C27 H27 119.7 . .
C23 C28 C27 120.0(7) . .
C23 C28 H28 120.0 . .
C27 C28 H28 120.0 . .
C22 C29 C30 120.9(6) . .
C22 C29 H29 119.5 . .
C30 C29 H29 119.5 . .
C29 C30 C19 116.1(6) . .
C29 C30 C10 120.2(6) . .
C19 C30 C10 123.6(6) . .
Cl33 C31 Cl32 111.6(4) . .
Cl33 C31 Cl34 110.7(4) . .
Cl32 C31 Cl34 108.9(4) . .
Cl33 C31 H31 108.5 . .
Cl32 C31 H31 108.5 . .
Cl34 C31 H31 108.5 . .

loop_
_geom_bond_atom_site_label_1
_geom_bond_atom_site_label_2
_geom_bond_distance
_geom_bond_site_symmetry_2
Au1 C4 1.991(6) .
Au1 C11 2.053(6) .
Au1 Au2 3.1480(4) 4_656
Au1 Au1 3.2779(5) 4_656
Au2 C17 1.993(7) .
Au2 C23 2.080(6) .
Au2 Au1 3.1480(4) 4_656
Cl32 C31 1.769(7) .
Cl33 C31 1.723(8) .
Cl34 C31 1.784(8) .
N3 C4 1.134(8) .
N3 C5 1.414(8) .
N18 C17 1.136(8) .
N18 C19 1.409(8) .
C5 C6 1.385(9) .
C5 C10 1.400(9) .
C6 C7 1.376(10) .
C6 H6 0.9500 .
C7 C8 1.388(10) .
C7 H7 0.9500 .
C8 C9 1.376(10) .
C8 H8 0.9500 .
C9 C10 1.390(9) .
C9 H9 0.9500 .
C10 C30 1.468(9) .
C11 C16 1.384(9) .
C11 C12 1.406(9) .
C12 C13 1.388(9) .
C12 H12 0.9500 .
C13 C14 1.366(10) .
C13 H13 0.9500 .
C14 C15 1.391(10) .
C14 H14 0.9500 .
C15 C16 1.398(9) .
C15 H15 0.9500 .
C16 H16 0.9500 .
C19 C20 1.383(9) .
C19 C30 1.402(8) .
C20 C21 1.385(10) .
C20 H20 0.9500 .
C21 C22 1.365(11) .
C21 H21 0.9500 .
C22 C29 1.384(10) .
C22 H22 0.9500 .
C23 C24 1.352(9) .
C23 C28 1.354(10) .
C24 C25 1.404(11) .
C24 H24 0.9500 .
C25 C26 1.346(12) .
C25 H25 0.9500 .
C26 C27 1.395(12) .
C26 H26 0.9500 .
C27 C28 1.396(10) .
C27 H27 0.9500 .
C28 H28 0.9500 .
C29 C30 1.397(9) .
C29 H29 0.9500 .
C31 H31 1.0000 .

loop_
_geom_torsion_atom_site_label_1
_geom_torsion_atom_site_label_2
_geom_torsion_atom_site_label_3
_geom_torsion_atom_site_label_4
_geom_torsion
C10 C5 C6 C7 1.0(10)
N3 C5 C6 C7 -177.8(6)
C5 C6 C7 C8 -1.2(10)
C6 C7 C8 C9 1.2(11)
C7 C8 C9 C10 -0.9(11)
C8 C9 C10 C5 0.7(10)
C8 C9 C10 C30 178.1(6)
C6 C5 C10 C9 -0.7(9)
N3 C5 C10 C9 178.1(6)
C6 C5 C10 C30 -178.0(6)
N3 C5 C10 C30 0.8(9)
C16 C11 C12 C13 -0.9(9)
Au1 C11 C12 C13 -176.7(5)
C11 C12 C13 C14 0.1(11)
C12 C13 C14 C15 1.2(10)
C13 C14 C15 C16 -1.7(10)
C12 C11 C16 C15 0.4(9)
Au1 C11 C16 C15 176.2(5)
C14 C15 C16 C11 0.9(10)
C30 C19 C20 C21 -1.6(10)
N18 C19 C20 C21 -179.1(6)
C19 C20 C21 C22 2.1(11)
C20 C21 C22 C29 -0.7(12)
C28 C23 C24 C25 -1.1(11)
Au2 C23 C24 C25 -177.4(6)
C23 C24 C25 C26 0.0(12)
C24 C25 C26 C27 0.7(12)
C25 C26 C27 C28 -0.2(13)
C24 C23 C28 C27 1.6(12)
Au2 C23 C28 C27 177.8(6)
C26 C27 C28 C23 -0.9(13)
C21 C22 C29 C30 -1.3(12)
C22 C29 C30 C19 1.8(10)
C22 C29 C30 C10 178.8(7)
C20 C19 C30 C29 -0.4(10)
N18 C19 C30 C29 177.1(6)
C20 C19 C30 C10 -177.3(6)
N18 C19 C30 C10 0.2(10)
C9 C10 C30 C29 -54.0(9)
C5 C10 C30 C29 123.2(7)
C9 C10 C30 C19 122.8(7)
C5 C10 C30 C19 -60.0(9)
